data_2206128
loop_
_publ_author_name
'G. Usha'
'S. Selvanayagam'
'D. Velmurugan'
'K. Ravikumar'
'P. Jaisankar'
'P. C. Srinivasan'

_publ_section_title 3-[\b-(4-Chlorophenyl)-\a-(4-methoxyphenyl)vinyl]-2-methyl-1-phenylsulfonyl-1<i>H</i>-indole
_journal_issue 7
_journal_name_full 'Acta Crystallographica Section E'
_journal_page_first o2227
_journal_page_last o2229
_journal_paper_doi 10.1107/S1600536805017472
_journal_volume 61
_journal_year 2005
_chemical_formula_iupac 'C30 H24 Cl N O3 S'
_chemical_formula_moiety 'C30 H24 Cl N O3 S'
_chemical_formula_sum 'C30 H24 Cl N O3 S'
_chemical_formula_weight 514.01
_chemical_name_systematic
;
3-[\a-(4-Methoxyphenyl)-\b-(4-chlorophenyl)vinyl]-2-methyl-1-phenylsulfonyl-
1H-indole
;
_space_group_IT_number 14
_symmetry_cell_setting monoclinic
_symmetry_space_group_name_Hall '-P 2ybc'
_symmetry_space_group_name_H-M 'P 1 21/c 1'
_atom_sites_solution_hydrogens geom
_atom_sites_solution_primary direct
_atom_sites_solution_secondary difmap
_audit_creation_method SHELXL97
_cell_angle_alpha 90.00
_cell_angle_beta 99.7560(10)
_cell_angle_gamma 90.00
_cell_formula_units_Z 4
_cell_length_a 13.6402(9)
_cell_length_b 10.4097(6)
_cell_length_c 18.4430(11)
_cell_measurement_reflns_used 5225
_cell_measurement_temperature 273(2)
_cell_measurement_theta_max 25.59
_cell_measurement_theta_min 2.25
_cell_volume 2580.9(3)
_computing_cell_refinement 'SAINT (Bruker, 2001)'
_computing_data_collection 'SMART (Bruker, 2001)'
_computing_data_reduction SAINT
_computing_molecular_graphics 'ORTEP3 (Farrugia, 1997) and PLATON (Spek, 2003)'
_computing_publication_material 'SHELXL97 and PARST (Nardelli, 1995)'
_computing_structure_refinement 'SHELXL97 (Sheldrick, 1997)'
_computing_structure_solution 'SHELXS97 (Sheldrick, 1997)'
_diffrn_ambient_temperature 273(2)
_diffrn_measured_fraction_theta_full 0.943
_diffrn_measured_fraction_theta_max 0.887
_diffrn_measurement_device 'Bruker SMART APEX CCD area-detector'
_diffrn_measurement_device_type 'Bruker SMART APEX CCD area-detector'
_diffrn_measurement_method \w
_diffrn_radiation_monochromator graphite
_diffrn_radiation_source 'fine-focus sealed tube'
_diffrn_radiation_type MoK\a
_diffrn_radiation_wavelength 0.71073
_diffrn_reflns_av_R_equivalents 0.0218
_diffrn_reflns_av_sigmaI/netI 0.0241
_diffrn_reflns_limit_h_max 14
_diffrn_reflns_limit_h_min -17
_diffrn_reflns_limit_k_max 13
_diffrn_reflns_limit_k_min -13
_diffrn_reflns_limit_l_max 24
_diffrn_reflns_limit_l_min -23
_diffrn_reflns_number 15377
_diffrn_reflns_theta_full 25.00
_diffrn_reflns_theta_max 28.04
_diffrn_reflns_theta_min 2.25
_diffrn_standards_number 0
_exptl_absorpt_coefficient_mu 0.261
_exptl_absorpt_correction_type none
_exptl_crystal_colour colourless
_exptl_crystal_density_diffrn 1.323
_exptl_crystal_density_method 'not measured'
_exptl_crystal_description block
_exptl_crystal_F_000 1072
_exptl_crystal_size_max 0.24
_exptl_crystal_size_mid 0.22
_exptl_crystal_size_min 0.19
_refine_diff_density_max 0.982
_refine_diff_density_min -0.511
_refine_ls_extinction_method none
_refine_ls_goodness_of_fit_ref 1.052
_refine_ls_hydrogen_treatment constr
_refine_ls_matrix_type full
_refine_ls_number_parameters 327
_refine_ls_number_reflns 5533
_refine_ls_number_restraints 0
_refine_ls_restrained_S_all 1.065
_refine_ls_R_factor_all 0.1045
_refine_ls_R_factor_gt 0.0851
_refine_ls_shift/su_max 0.000
_refine_ls_shift/su_mean 0.000
_refine_ls_structure_factor_coef Fsqd
_refine_ls_weighting_details 'calc w = 1/[\s^2^(Fo^2^)+(0.1623P)^2^+1.4648P] where P = (Fo^2^+2Fc^2^)/3'
_refine_ls_weighting_scheme calc
_refine_ls_wR_factor_gt 0.2563
_refine_ls_wR_factor_ref 0.2770
_reflns_number_gt 4054
_reflns_number_total 5533
_reflns_threshold_expression I>2\s(I)
_cod_data_source_file bt6662.cif
_cod_data_source_block I
_cod_depositor_comments
;
The following automatic conversions were performed:
'_geom_bond_publ_flag' value 'Y' changed to 'y' according to
'/home/saulius/struct/CIF-dictionaries/cif_core.dic' dictionary named
'cif_core.dic' version 2.4.1 from 2010-06-29 (11
times).

'_geom_angle_publ_flag' value 'Y' changed to 'y' according to
'/home/saulius/struct/CIF-dictionaries/cif_core.dic' dictionary named
'cif_core.dic' version 2.4.1 from 2010-06-29 (10 times).

Automatic conversion script
Id: cif_fix_enum 1527 2010-12-29 10:47:43Z saulius 

The following automatic conversions were performed:

'_geom_bond_publ_flag' value 'Y' changed to 'y' according to
/home/saulius/struct/CIF-dictionaries/cif_core.dic dictionary named
'cif_core.dic' version 2.4.1 from 2010-06-29 (11
times).

'_geom_angle_publ_flag' value 'Y' changed to 'y' according
to /home/saulius/struct/CIF-dictionaries/cif_core.dic dictionary
named 'cif_core.dic' version 2.4.1 from 2010-06-29 (10 times).

Automatic conversion script
Id: cif_fix_values 1715 2011-07-08 13:25:40Z adriana 
;
_cod_original_sg_symbol_H-M 'P 21/c'
_cod_database_code 2206128

loop_
_symmetry_equiv_pos_as_xyz
'x, y, z'
'-x, y+1/2, -z+1/2'
'-x, -y, -z'
'x, -y-1/2, z-1/2'

loop_
_atom_site_label
_atom_site_fract_x
_atom_site_fract_y
_atom_site_fract_z
_atom_site_U_iso_or_equiv
_atom_site_adp_type
_atom_site_calc_flag
_atom_site_refinement_flags
_atom_site_occupancy
_atom_site_type_symbol
S1 0.30984(7) 0.85500(7) 0.20721(6) 0.0676(4) Uani d . 1 S
Cl1 0.07037(12) 0.34662(15) -0.10709(8) 0.1114(5) Uani d . 1 Cl
O1 0.4143(2) 0.8614(3) 0.2226(2) 0.1022(12) Uani d . 1 O
O2 0.2522(3) 0.9572(2) 0.22978(18) 0.0935(10) Uani d . 1 O
O3 0.4508(4) 0.1867(5) 0.5500(3) 0.1487(18) Uani d D 1 O
N1 0.2763(2) 0.7239(2) 0.24790(15) 0.0560(7) Uani d . 1 N
C2 0.3202(2) 0.6006(3) 0.24180(19) 0.0540(7) Uani d . 1 C
C3 0.2578(2) 0.5116(2) 0.26004(17) 0.0480(7) Uani d . 1 C
C4 0.1706(2) 0.5734(3) 0.27728(16) 0.0475(7) Uani d . 1 C
C5 0.1810(2) 0.7052(3) 0.26764(16) 0.0493(7) Uani d . 1 C
C6 0.1076(3) 0.7913(3) 0.2801(2) 0.0709(10) Uani d . 1 C
H6 0.1149 0.8793 0.2741 0.085 Uiso calc R 1 H
C7 0.0246(4) 0.7412(5) 0.3015(3) 0.0906(14) Uani d . 1 C
H7 -0.0261 0.7966 0.3093 0.109 Uiso calc R 1 H
C8 0.0132(3) 0.6107(5) 0.3118(3) 0.0858(12) Uani d . 1 C
H8 -0.0445 0.5804 0.3264 0.103 Uiso calc R 1 H
C9 0.0858(3) 0.5258(4) 0.3008(2) 0.0654(9) Uani d . 1 C
H9 0.0787 0.4383 0.3089 0.079 Uiso calc R 1 H
C10 0.2716(3) 0.8276(3) 0.1138(2) 0.0616(9) Uani d . 1 C
C11 0.1715(3) 0.8342(4) 0.0859(2) 0.0764(11) Uani d . 1 C
H11 0.1258 0.8539 0.1164 0.092 Uiso calc R 1 H
C12 0.1400(5) 0.8108(6) 0.0114(3) 0.1041(17) Uani d . 1 C
H12 0.0730 0.8151 -0.0091 0.125 Uiso calc R 1 H
C13 0.2102(7) 0.7813(7) -0.0312(3) 0.127(2) Uani d . 1 C
H13 0.1894 0.7669 -0.0812 0.152 Uiso calc R 1 H
C14 0.3069(6) 0.7723(8) -0.0038(4) 0.131(2) Uani d . 1 C
H14 0.3518 0.7492 -0.0343 0.158 Uiso calc R 1 H
C15 0.3404(4) 0.7969(5) 0.0693(3) 0.1006(16) Uani d . 1 C
H15 0.4079 0.7931 0.0886 0.121 Uiso calc R 1 H
C16 0.4185(3) 0.5790(4) 0.2193(3) 0.0945(15) Uani d . 1 C
H16A 0.4374 0.4907 0.2274 0.142 Uiso calc R 1 H
H16B 0.4674 0.6332 0.2479 0.142 Uiso calc R 1 H
H16C 0.4141 0.5992 0.1681 0.142 Uiso calc R 1 H
C17 0.2766(3) 0.3709(3) 0.2665(2) 0.0644(9) Uani d . 1 C
C18 0.2556(3) 0.2917(3) 0.2105(2) 0.0675(9) Uani d . 1 C
H18 0.2724 0.2063 0.2208 0.081 Uiso calc R 1 H
C19 0.2103(3) 0.3176(3) 0.1353(2) 0.0589(8) Uani d . 1 C
C20 0.1742(3) 0.4323(3) 0.1024(2) 0.0705(10) Uani d . 1 C
H20 0.1786 0.5070 0.1304 0.085 Uiso calc R 1 H
C21 0.1326(3) 0.4376(4) 0.0302(2) 0.0792(11) Uani d . 1 C
H21 0.1087 0.5155 0.0097 0.095 Uiso calc R 1 H
C22 0.1253(3) 0.3287(4) -0.0134(2) 0.0720(10) Uani d . 1 C
C23 0.1577(3) 0.2153(4) 0.0159(3) 0.0861(13) Uani d . 1 C
H23 0.1519 0.1414 -0.0128 0.103 Uiso calc R 1 H
C24 0.1993(3) 0.2101(3) 0.0885(3) 0.0783(11) Uani d . 1 C
H24 0.2217 0.1310 0.1081 0.094 Uiso calc R 1 H
C25 0.3242(3) 0.3208(3) 0.3432(2) 0.0628(8) Uani d . 1 C
C26 0.3401(5) 0.1957(5) 0.3608(3) 0.1055(17) Uani d . 1 C
H26 0.3213 0.1341 0.3246 0.127 Uiso calc R 1 H
C27 0.3827(5) 0.1556(5) 0.4300(4) 0.1158(19) Uani d . 1 C
H27 0.3933 0.0683 0.4389 0.139 Uiso calc R 1 H
C28 0.4099(3) 0.2420(5) 0.4864(3) 0.0836(12) Uani d . 1 C
C29 0.3942(4) 0.3686(4) 0.4700(2) 0.0811(11) Uani d . 1 C
H29 0.4125 0.4303 0.5062 0.097 Uiso calc R 1 H
C30 0.3516(3) 0.4060(4) 0.4003(2) 0.0727(10) Uani d . 1 C
H30 0.3406 0.4931 0.3911 0.087 Uiso calc R 1 H
C31 0.4708(4) 0.2690(6) 0.6074(3) 0.119(2) Uani d D 1 C
H31A 0.5196 0.3304 0.5979 0.179 Uiso calc R 1 H
H31B 0.4962 0.2219 0.6513 0.179 Uiso calc R 1 H
H31C 0.4110 0.3130 0.6137 0.179 Uiso calc R 1 H

loop_
_atom_site_aniso_label
_atom_site_aniso_U_11
_atom_site_aniso_U_22
_atom_site_aniso_U_33
_atom_site_aniso_U_12
_atom_site_aniso_U_13
_atom_site_aniso_U_23
S1 0.0798(6) 0.0351(4) 0.0797(7) -0.0141(3) -0.0093(5) 0.0098(3)
Cl1 0.1192(11) 0.1329(12) 0.0748(8) 0.0042(8) -0.0046(8) -0.0144(7)
O1 0.086(2) 0.0754(18) 0.130(3) -0.0372(15) -0.0237(19) 0.0312(17)
O2 0.144(3) 0.0327(11) 0.098(2) -0.0005(13) 0.0032(19) -0.0024(12)
O3 0.130(4) 0.179(5) 0.129(4) 0.005(3) -0.003(3) 0.066(4)
N1 0.0671(16) 0.0333(11) 0.0642(17) -0.0003(10) 0.0018(14) 0.0066(10)
C2 0.0523(16) 0.0393(13) 0.068(2) 0.0066(11) 0.0029(15) 0.0102(13)
C3 0.0518(15) 0.0341(12) 0.0557(18) 0.0028(10) 0.0022(13) 0.0003(11)
C4 0.0530(16) 0.0430(14) 0.0439(16) 0.0015(11) 0.0008(13) -0.0063(11)
C5 0.0645(18) 0.0418(13) 0.0388(15) 0.0076(12) 0.0004(14) -0.0020(11)
C6 0.095(3) 0.0513(17) 0.066(2) 0.0241(17) 0.013(2) -0.0002(15)
C7 0.091(3) 0.092(3) 0.095(3) 0.037(2) 0.032(3) -0.002(2)
C8 0.070(2) 0.092(3) 0.100(3) 0.008(2) 0.030(2) -0.007(2)
C9 0.0611(19) 0.0621(19) 0.073(2) -0.0036(15) 0.0114(18) -0.0065(16)
C10 0.068(2) 0.0476(16) 0.068(2) -0.0071(14) 0.0078(18) 0.0183(14)
C11 0.074(2) 0.080(3) 0.072(3) -0.0058(19) 0.003(2) 0.0129(19)
C12 0.112(4) 0.118(4) 0.073(3) -0.028(3) -0.011(3) 0.023(3)
C13 0.183(7) 0.138(5) 0.057(3) -0.029(5) 0.017(4) 0.015(3)
C14 0.156(6) 0.164(6) 0.084(4) 0.007(5) 0.049(4) 0.030(4)
C15 0.093(3) 0.114(4) 0.101(4) 0.005(3) 0.036(3) 0.038(3)
C16 0.066(2) 0.070(2) 0.153(5) 0.0094(19) 0.032(3) 0.037(3)
C17 0.062(2) 0.0353(13) 0.101(3) 0.0027(12) 0.0283(19) 0.0025(15)
C18 0.086(3) 0.0442(16) 0.073(2) 0.0071(15) 0.016(2) 0.0045(15)
C19 0.0586(18) 0.0535(16) 0.065(2) 0.0034(14) 0.0115(16) 0.0098(14)
C20 0.099(3) 0.0426(16) 0.061(2) 0.0061(16) -0.011(2) -0.0027(14)
C21 0.099(3) 0.0554(19) 0.075(3) -0.0005(19) -0.009(2) 0.0067(17)
C22 0.067(2) 0.085(3) 0.063(2) -0.0045(18) 0.0097(19) -0.0119(18)
C23 0.091(3) 0.073(3) 0.093(3) 0.000(2) 0.012(3) -0.028(2)
C24 0.089(3) 0.0440(17) 0.104(3) 0.0095(16) 0.021(2) 0.0060(18)
C25 0.0581(19) 0.0638(19) 0.066(2) -0.0035(15) 0.0088(17) 0.0032(16)
C26 0.148(5) 0.067(3) 0.091(3) -0.004(3) -0.010(3) -0.001(2)
C27 0.150(5) 0.064(3) 0.123(5) 0.002(3) -0.007(4) 0.022(3)
C28 0.073(2) 0.098(3) 0.075(3) 0.002(2) 0.000(2) 0.035(2)
C29 0.089(3) 0.087(3) 0.063(3) -0.004(2) -0.002(2) 0.003(2)
C30 0.090(3) 0.064(2) 0.061(2) 0.0024(19) 0.000(2) 0.0048(17)
C31 0.078(3) 0.169(6) 0.101(4) -0.017(3) -0.010(3) 0.066(4)

loop_
_atom_type_symbol
_atom_type_description
_atom_type_scat_dispersion_real
_atom_type_scat_dispersion_imag
_atom_type_scat_source
C C 0.0033 0.0016 'International Tables Vol C Tables 4.2.6.8 and 6.1.1.4'
H H 0.0000 0.0000 'International Tables Vol C Tables 4.2.6.8 and 6.1.1.4'
N N 0.0061 0.0033 'International Tables Vol C Tables 4.2.6.8 and 6.1.1.4'
O O 0.0106 0.0060 'International Tables Vol C Tables 4.2.6.8 and 6.1.1.4'
Cl Cl 0.1484 0.1585 'International Tables Vol C Tables 4.2.6.8 and 6.1.1.4'
S S 0.1246 0.1234 'International Tables Vol C Tables 4.2.6.8 and 6.1.1.4'

loop_
_geom_angle_atom_site_label_1
_geom_angle_atom_site_label_2
_geom_angle_atom_site_label_3
_geom_angle
_geom_angle_publ_flag
O1 S1 O2 119.7(2) y
O1 S1 N1 107.2(2) y
O2 S1 N1 105.9(2) y
O1 S1 C10 109.4(2) y
O2 S1 C10 108.9(2) y
N1 S1 C10 104.80(10) y
C28 O3 C31 114.3(5) ?
C5 N1 C2 108.1(2) ?
C5 N1 S1 124.3(2) ?
C2 N1 S1 123.5(2) ?
C3 C2 N1 108.0(3) ?
C3 C2 C16 127.4(3) ?
N1 C2 C16 124.6(3) ?
C2 C3 C4 109.4(2) ?
C2 C3 C17 126.4(3) ?
C4 C3 C17 124.2(3) ?
C5 C4 C9 119.8(3) ?
C5 C4 C3 107.9(3) ?
C9 C4 C3 132.3(3) ?
C4 C5 C6 121.4(3) ?
C4 C5 N1 106.6(2) ?
C6 C5 N1 131.9(3) ?
C7 C6 C5 117.2(3) ?
C7 C6 H6 121.4 ?
C5 C6 H6 121.4 ?
C6 C7 C8 122.2(4) ?
C6 C7 H7 118.9 ?
C8 C7 H7 118.9 ?
C9 C8 C7 120.9(4) ?
C9 C8 H8 119.5 ?
C7 C8 H8 119.5 ?
C8 C9 C4 118.4(4) ?
C8 C9 H9 120.8 ?
C4 C9 H9 120.8 ?
C11 C10 C15 121.4(4) ?
C11 C10 S1 118.3(3) ?
C15 C10 S1 120.3(4) ?
C12 C11 C10 118.7(5) ?
C12 C11 H11 120.7 ?
C10 C11 H11 120.7 ?
C13 C12 C11 118.5(5) ?
C13 C12 H12 120.8 ?
C11 C12 H12 120.8 ?
C14 C13 C12 122.7(6) ?
C14 C13 H13 118.6 ?
C12 C13 H13 118.6 ?
C13 C14 C15 120.1(6) ?
C13 C14 H14 120.0 ?
C15 C14 H14 120.0 ?
C10 C15 C14 118.6(5) ?
C10 C15 H15 120.7 ?
C14 C15 H15 120.7 ?
C2 C16 H16A 109.5 ?
C2 C16 H16B 109.5 ?
H16A C16 H16B 109.5 ?
C2 C16 H16C 109.5 ?
H16A C16 H16C 109.5 ?
H16B C16 H16C 109.5 ?
C18 C17 C3 122.9(4) ?
C18 C17 C25 120.7(3) ?
C3 C17 C25 116.4(3) ?
C17 C18 C19 129.6(3) ?
C17 C18 H18 115.2 ?
C19 C18 H18 115.2 ?
C20 C19 C24 114.9(3) ?
C20 C19 C18 129.9(3) ?
C24 C19 C18 115.2(3) ?
C21 C20 C19 121.5(3) ?
C21 C20 H20 119.3 ?
C19 C20 H20 119.3 ?
C20 C21 C22 120.9(4) ?
C20 C21 H21 119.6 ?
C22 C21 H21 119.6 ?
C23 C22 C21 120.1(4) ?
C23 C22 Cl1 122.7(3) y
C21 C22 Cl1 117.2(3) y
C22 C23 C24 119.0(4) ?
C22 C23 H23 120.5 ?
C24 C23 H23 120.5 ?
C23 C24 C19 123.7(3) ?
C23 C24 H24 118.1 ?
C19 C24 H24 118.1 ?
C26 C25 C30 115.1(4) ?
C26 C25 C17 124.9(4) ?
C30 C25 C17 120.0(3) ?
C25 C26 C27 122.9(5) ?
C25 C26 H26 118.6 ?
C27 C26 H26 118.6 ?
C26 C27 C28 121.3(4) ?
C26 C27 H27 119.3 ?
C28 C27 H27 119.3 ?
O3 C28 C29 129.6(5) y
O3 C28 C27 113.5(5) y
C29 C28 C27 116.9(4) ?
C28 C29 C30 120.5(4) ?
C28 C29 H29 119.7 ?
C30 C29 H29 119.7 ?
C25 C30 C29 123.3(4) ?
C25 C30 H30 118.3 ?
C29 C30 H30 118.3 ?
O3 C31 H31A 109.5 ?
O3 C31 H31B 109.5 ?
H31A C31 H31B 109.5 ?
O3 C31 H31C 109.5 ?
H31A C31 H31C 109.5 ?
H31B C31 H31C 109.5 ?

loop_
_geom_bond_atom_site_label_1
_geom_bond_atom_site_label_2
_geom_bond_distance
_geom_bond_publ_flag
S1 O1 1.407(3) y
S1 O2 1.426(3) y
S1 N1 1.658(2) y
S1 C10 1.738(4) y
Cl1 C22 1.773(4) y
O3 C28 1.340(6) y
O3 C31 1.353(4) y
N1 C5 1.421(4) y
N1 C2 1.429(4) y
C2 C3 1.339(4) ?
C2 C16 1.485(5) y
C3 C4 1.434(4) ?
C3 C17 1.488(4) ?
C4 C5 1.394(4) ?
C4 C9 1.394(5) ?
C5 C6 1.391(4) ?
C6 C7 1.365(6) ?
C6 H6 0.9300 ?
C7 C8 1.384(7) ?
C7 H7 0.9300 ?
C8 C9 1.368(5) ?
C8 H8 0.9300 ?
C9 H9 0.9300 ?
C10 C11 1.376(5) ?
C10 C15 1.384(6) ?
C11 C12 1.391(7) ?
C11 H11 0.9300 ?
C12 C13 1.371(9) ?
C12 H12 0.9300 ?
C13 C14 1.334(9) ?
C13 H13 0.9300 ?
C14 C15 1.373(9) ?
C14 H14 0.9300 ?
C15 H15 0.9300 ?
C16 H16A 0.9600 ?
C16 H16B 0.9600 ?
C16 H16C 0.9600 ?
C17 C18 1.314(5) ?
C17 C25 1.544(6) y
C18 C19 1.444(5) ?
C18 H18 0.9300 ?
C19 C20 1.392(5) ?
C19 C24 1.406(5) ?
C20 C21 1.357(6) ?
C20 H20 0.9300 ?
C21 C22 1.382(6) ?
C21 H21 0.9300 ?
C22 C23 1.342(6) ?
C23 C24 1.364(6) ?
C23 H23 0.9300 ?
C24 H24 0.9300 ?
C25 C26 1.351(6) ?
C25 C30 1.379(5) ?
C26 C27 1.374(8) ?
C26 H26 0.9300 ?
C27 C28 1.378(8) ?
C27 H27 0.9300 ?
C28 C29 1.362(6) ?
C29 C30 1.374(6) ?
C29 H29 0.9300 ?
C30 H30 0.9300 ?
C31 H31A 0.9600 ?
C31 H31B 0.9600 ?
C31 H31C 0.9600 ?

loop_
_geom_hbond_atom_site_label_D
_geom_hbond_atom_site_label_H
_geom_hbond_atom_site_label_A
_geom_hbond_site_symmetry_A
_geom_hbond_distance_DH
_geom_hbond_distance_HA
_geom_hbond_distance_DA
_geom_hbond_angle_DHA
C6 H6 O2 . 0.93 2.31 2.889(5) 120
C16 H16A O1 2_645 0.96 2.47 3.264(5) 140
C31 H31B O1 3_666 0.96 2.59 3.531(6) 168

loop_
_geom_torsion_atom_site_label_1
_geom_torsion_atom_site_label_2
_geom_torsion_atom_site_label_3
_geom_torsion_atom_site_label_4
_geom_torsion
O1 S1 N1 C5 157.2(3)
O2 S1 N1 C5 28.3(3)
C10 S1 N1 C5 -86.7(3)
O1 S1 N1 C2 -48.4(3)
O2 S1 N1 C2 -177.3(3)
C10 S1 N1 C2 67.7(3)
C5 N1 C2 C3 -2.7(4)
S1 N1 C2 C3 -160.6(2)
C5 N1 C2 C16 177.6(4)
S1 N1 C2 C16 19.7(5)
N1 C2 C3 C4 1.0(4)
C16 C2 C3 C4 -179.2(4)
N1 C2 C3 C17 -175.4(3)
C16 C2 C3 C17 4.3(6)
C2 C3 C4 C5 1.0(4)
C17 C3 C4 C5 177.6(3)
C2 C3 C4 C9 -178.2(3)
C17 C3 C4 C9 -1.6(6)
C9 C4 C5 C6 -0.9(5)
C3 C4 C5 C6 179.8(3)
C9 C4 C5 N1 176.7(3)
C3 C4 C5 N1 -2.6(3)
C2 N1 C5 C4 3.3(3)
S1 N1 C5 C4 161.0(2)
C2 N1 C5 C6 -179.6(4)
S1 N1 C5 C6 -21.8(5)
C4 C5 C6 C7 -0.6(5)
N1 C5 C6 C7 -177.4(4)
C5 C6 C7 C8 1.1(7)
C6 C7 C8 C9 0.0(8)
C7 C8 C9 C4 -1.5(7)
C5 C4 C9 C8 1.9(5)
C3 C4 C9 C8 -179.0(4)
O1 S1 C10 C11 -172.0(3)
O2 S1 C10 C11 -39.5(3)
N1 S1 C10 C11 73.4(3)
O1 S1 C10 C15 9.6(4)
O2 S1 C10 C15 142.1(3)
N1 S1 C10 C15 -105.0(3)
C15 C10 C11 C12 -0.8(6)
S1 C10 C11 C12 -179.2(3)
C10 C11 C12 C13 0.5(7)
C11 C12 C13 C14 1.0(10)
C12 C13 C14 C15 -2.1(11)
C11 C10 C15 C14 -0.3(7)
S1 C10 C15 C14 178.1(4)
C13 C14 C15 C10 1.7(10)
C2 C3 C17 C18 -88.1(5)
C4 C3 C17 C18 96.0(4)
C2 C3 C17 C25 91.0(4)
C4 C3 C17 C25 -84.9(4)
C3 C17 C18 C19 -1.8(6)
C25 C17 C18 C19 179.1(3)
C17 C18 C19 C20 -2.0(7)
C17 C18 C19 C24 179.3(4)
C24 C19 C20 C21 -0.6(6)
C18 C19 C20 C21 -179.3(4)
C19 C20 C21 C22 -0.4(7)
C20 C21 C22 C23 1.3(7)
C20 C21 C22 Cl1 -179.6(3)
C21 C22 C23 C24 -1.2(7)
Cl1 C22 C23 C24 179.8(3)
C22 C23 C24 C19 0.2(7)
C20 C19 C24 C23 0.7(6)
C18 C19 C24 C23 179.6(4)
C18 C17 C25 C26 -5.9(6)
C3 C17 C25 C26 175.0(4)
C18 C17 C25 C30 175.9(4)
C3 C17 C25 C30 -3.2(5)
C30 C25 C26 C27 -1.6(8)
C17 C25 C26 C27 -179.9(5)
C25 C26 C27 C28 1.5(10)
C31 O3 C28 C29 6.6(8)
C31 O3 C28 C27 -175.1(5)
C26 C27 C28 O3 -179.7(6)
C26 C27 C28 C29 -1.1(9)
O3 C28 C29 C30 179.3(5)
C27 C28 C29 C30 1.0(7)
C26 C25 C30 C29 1.6(6)
C17 C25 C30 C29 179.9(4)
C28 C29 C30 C25 -1.3(7)

loop_
_cod_related_entry_id
_cod_related_entry_database
_cod_related_entry_code
1 ChemSpider 30654820
